data_1543455
loop_
_publ_author_name
'Sivakumar, P.'
'Mani, A.'
'Sudhahar, S.'
'Israel, S.'
'Chakkaravarthi, G.'

_publ_section_title
;
 Piperazin-1-ium 4-aminobenzoate monohydrate
;
_journal_coeditor_code SJ4036
_journal_issue 5
_journal_name_full IUCrData
_journal_page_first x160819
_journal_paper_doi 10.1107/S2414314616008191
_journal_volume 1
_journal_year 2016
_chemical_formula_iupac 'C4 H11 N2 +, C7 H6 N O2 -, H2 O'
_chemical_formula_moiety 'C4 H11 N2 +, C7 H6 N O2 -, H2 O'
_chemical_formula_sum 'C11 H19 N3 O3'
_chemical_formula_weight 241.29
_chemical_name_systematic
;
Piperazin-1-ium 4-aminobenzoate monohydrate
;
_space_group_IT_number 33
_symmetry_cell_setting orthorhombic
_symmetry_space_group_name_Hall 'P 2c -2n'
_symmetry_space_group_name_H-M 'P n a 21'
_atom_sites_solution_hydrogens geom
_atom_sites_solution_primary direct
_atom_sites_solution_secondary difmap
_audit_creation_method SHELXL-97
_cell_angle_alpha 90.00
_cell_angle_beta 90.00
_cell_angle_gamma 90.00
_cell_formula_units_Z 4
_cell_length_a 18.2964(14)
_cell_length_b 7.1388(6)
_cell_length_c 10.3574(6)
_cell_measurement_reflns_used 5261
_cell_measurement_temperature 295(2)
_cell_measurement_theta_max 25.9
_cell_measurement_theta_min 2.2
_cell_volume 1352.82(17)
_computing_cell_refinement
;
SAINT (Bruker, 2004)
;
_computing_data_collection
;
APEX2 (Bruker, 2004)
;
_computing_data_reduction
;
SAINT (Bruker, 2004)
;
_computing_molecular_graphics
;
PLATON (Spek, 2009)
;
_computing_publication_material
;
SHELXL97 (Sheldrick, 2008) and PLATON (Spek, 2009)
;
_computing_structure_refinement
;
SHELXL97 (Sheldrick, 2008)
;
_computing_structure_solution
;
SHELXS97 (Sheldrick, 2008)
;
_diffrn_ambient_temperature 295(2)
_diffrn_measured_fraction_theta_full 0.999
_diffrn_measured_fraction_theta_max 0.999
_diffrn_measurement_device_type 'Bruker Kappa APEXII CCD'
_diffrn_measurement_method '\w and \f scan'
_diffrn_radiation_monochromator graphite
_diffrn_radiation_source 'fine-focus sealed tube'
_diffrn_radiation_type MoK\a
_diffrn_radiation_wavelength 0.71073
_diffrn_reflns_av_R_equivalents 0.0393
_diffrn_reflns_av_sigmaI/netI 0.0317
_diffrn_reflns_limit_h_max 22
_diffrn_reflns_limit_h_min -22
_diffrn_reflns_limit_k_max 8
_diffrn_reflns_limit_k_min -8
_diffrn_reflns_limit_l_max 12
_diffrn_reflns_limit_l_min -12
_diffrn_reflns_number 15633
_diffrn_reflns_theta_full 25.97
_diffrn_reflns_theta_max 25.97
_diffrn_reflns_theta_min 2.23
_diffrn_standards_interval_time 0
_diffrn_standards_number 0
_exptl_absorpt_coefficient_mu 0.087
_exptl_absorpt_correction_T_max 0.9828
_exptl_absorpt_correction_T_min 0.9760
_exptl_absorpt_correction_type multi-scan
_exptl_absorpt_process_details
;
(SADABS; Bruker, 2004)
;
_exptl_crystal_colour colourless
_exptl_crystal_density_diffrn 1.185
_exptl_crystal_density_method 'not measured'
_exptl_crystal_description block
_exptl_crystal_F_000 520
_exptl_crystal_size_max 0.28
_exptl_crystal_size_mid 0.24
_exptl_crystal_size_min 0.20
_refine_diff_density_max 0.119
_refine_diff_density_min -0.123
_refine_ls_extinction_coef 0.0150(17)
_refine_ls_extinction_expression Fc^*^=kFc[1+0.001xFc^2^\l^3^/sin(2\q)]^-1/4^
_refine_ls_extinction_method
;
SHELXL97 (Sheldrick, 2008)
;
_refine_ls_goodness_of_fit_ref 1.058
_refine_ls_hydrogen_treatment mixed
_refine_ls_matrix_type full
_refine_ls_number_parameters 167
_refine_ls_number_reflns 2648
_refine_ls_number_restraints 5
_refine_ls_restrained_S_all 1.057
_refine_ls_R_factor_all 0.0654
_refine_ls_R_factor_gt 0.0378
_refine_ls_shift/su_max 0.000
_refine_ls_shift/su_mean 0.000
_refine_ls_structure_factor_coef Fsqd
_refine_ls_weighting_details 'calc w=1/[\s^2^(Fo^2^)+(0.0381P)^2^+0.1919P] where P=(Fo^2^+2Fc^2^)/3'
_refine_ls_weighting_scheme calc
_refine_ls_wR_factor_gt 0.0794
_refine_ls_wR_factor_ref 0.0911
_reflns_number_gt 1981
_reflns_number_total 2648
_reflns_threshold_expression >2sigma(I)
_cod_data_source_file sj4036sup1.cif
_cod_data_source_block I
_cod_original_cell_volume 1352.83(17)
_cod_database_code 1543455

loop_
_symmetry_equiv_pos_as_xyz
'x, y, z'
'-x, -y, z+1/2'
'-x+1/2, y+1/2, z+1/2'
'x+1/2, -y+1/2, z'

loop_
_atom_site_type_symbol
_atom_site_label
_atom_site_fract_x
_atom_site_fract_y
_atom_site_fract_z
_atom_site_U_iso_or_equiv
_atom_site_adp_type
_atom_site_calc_flag
_atom_site_refinement_flags
_atom_site_occupancy
_atom_site_symmetry_multiplicity
C C1 0.68490(11) 0.8943(3) 0.39677(18) 0.0397(5) Uani d . 1 1
C C2 0.72877(11) 0.8264(3) 0.49587(19) 0.0456(5) Uani d . 1 1
H H2 0.7151 0.8482 0.5811 0.055 Uiso calc R 1 1
C C3 0.79165(12) 0.7279(3) 0.4713(2) 0.0498(6) Uani d . 1 1
H H3 0.8200 0.6843 0.5395 0.060 Uiso calc R 1 1
C C4 0.81335(11) 0.6927(3) 0.34408(19) 0.0443(5) Uani d . 1 1
C C5 0.77022(11) 0.7605(3) 0.24516(19) 0.0468(5) Uani d . 1 1
H H5 0.7837 0.7387 0.1599 0.056 Uiso calc R 1 1
C C6 0.70757(11) 0.8600(3) 0.27110(19) 0.0431(5) Uani d . 1 1
H H6 0.6797 0.9053 0.2028 0.052 Uiso calc R 1 1
C C7 0.61580(11) 0.9950(3) 0.4256(2) 0.0421(5) Uani d . 1 1
C C8 0.43405(14) 0.4288(4) 0.2356(2) 0.0613(7) Uani d . 1 1
H H8A 0.4465 0.3101 0.1958 0.074 Uiso calc R 1 1
H H8B 0.3846 0.4606 0.2097 0.074 Uiso calc R 1 1
C C9 0.43638(14) 0.4070(4) 0.3798(2) 0.0588(7) Uani d . 1 1
H H9A 0.4188 0.5208 0.4206 0.071 Uiso calc R 1 1
H H9B 0.4047 0.3048 0.4058 0.071 Uiso calc R 1 1
C C10 0.56413(18) 0.5115(4) 0.3763(2) 0.0717(8) Uani d . 1 1
H H10A 0.6136 0.4750 0.3989 0.086 Uiso calc R 1 1
H H10B 0.5537 0.6305 0.4175 0.086 Uiso calc R 1 1
C C11 0.55779(16) 0.5321(4) 0.2312(3) 0.0713(8) Uani d . 1 1
H H11A 0.5898 0.6323 0.2029 0.086 Uiso calc R 1 1
H H11B 0.5742 0.4172 0.1904 0.086 Uiso calc R 1 1
N N1 0.87752(10) 0.5984(3) 0.31881(19) 0.0653(6) Uani d . 1 1
H H1A 0.8913 0.5809 0.2404 0.078 Uiso calc R 1 1
H H1B 0.9038 0.5570 0.3815 0.078 Uiso calc R 1 1
N N2 0.48383(14) 0.5724(3) 0.18885(18) 0.0634(6) Uani d D 1 1
N N3 0.51219(11) 0.3684(3) 0.42236(16) 0.0506(5) Uani d D 1 1
H H3A 0.5135 0.3644 0.5092 0.061 Uiso calc RD 1 1
H H3B 0.5260 0.2554 0.3925 0.061 Uiso calc R 1 1
O O1 0.57619(8) 1.0491(2) 0.33263(13) 0.0584(4) Uani d . 1 1
O O2 0.59834(8) 1.0228(3) 0.54085(13) 0.0615(5) Uani d . 1 1
O O3 0.94991(10) 0.4935(3) 0.57142(17) 0.0714(5) Uani d D 1 1
H H2A 0.4749(15) 0.677(2) 0.231(2) 0.083(10) Uiso d D 1 1
H H3C 0.9945(6) 0.492(5) 0.560(4) 0.109(12) Uiso d D 1 1
H H3D 0.9410(16) 0.508(4) 0.6489(12) 0.084(10) Uiso d D 1 1

loop_
_atom_site_aniso_label
_atom_site_aniso_U_11
_atom_site_aniso_U_22
_atom_site_aniso_U_33
_atom_site_aniso_U_12
_atom_site_aniso_U_13
_atom_site_aniso_U_23
C1 0.0390(11) 0.0435(12) 0.0365(11) -0.0028(10) 0.0000(9) -0.0025(9)
C2 0.0447(12) 0.0605(14) 0.0315(11) 0.0010(11) 0.0013(9) -0.0008(10)
C3 0.0497(13) 0.0617(16) 0.0380(11) 0.0075(12) -0.0032(10) 0.0070(10)
C4 0.0435(12) 0.0434(13) 0.0459(12) 0.0040(10) 0.0021(10) 0.0007(10)
C5 0.0494(12) 0.0581(15) 0.0329(10) 0.0028(12) 0.0040(9) -0.0011(10)
C6 0.0413(11) 0.0540(15) 0.0341(11) -0.0007(11) -0.0039(9) 0.0019(9)
C7 0.0370(12) 0.0505(13) 0.0387(11) -0.0024(10) -0.0021(9) -0.0057(10)
C8 0.0640(15) 0.0687(18) 0.0510(14) 0.0107(13) -0.0036(12) 0.0046(12)
C9 0.0678(16) 0.0578(16) 0.0509(13) 0.0121(13) 0.0104(11) 0.0066(12)
C10 0.093(2) 0.0741(19) 0.0479(14) -0.0296(16) -0.0116(13) 0.0068(13)
C11 0.088(2) 0.076(2) 0.0495(15) -0.0304(16) 0.0042(14) 0.0085(13)
N1 0.0639(13) 0.0832(15) 0.0486(11) 0.0303(12) 0.0019(10) 0.0007(11)
N2 0.1045(18) 0.0488(13) 0.0371(10) 0.0057(13) 0.0009(11) 0.0033(10)
N3 0.0736(13) 0.0448(10) 0.0335(9) 0.0042(10) -0.0001(9) 0.0006(8)
O1 0.0590(9) 0.0783(12) 0.0379(8) 0.0226(8) -0.0080(8) -0.0100(8)
O2 0.0460(8) 0.1006(13) 0.0378(9) 0.0128(9) 0.0010(7) -0.0088(8)
O3 0.0476(11) 0.1231(16) 0.0434(10) 0.0115(11) -0.0006(8) -0.0115(10)

loop_
_atom_type_symbol
_atom_type_description
_atom_type_scat_dispersion_real
_atom_type_scat_dispersion_imag
_atom_type_scat_source
C C 0.0033 0.0016 'International Tables Vol C Tables 4.2.6.8 and 6.1.1.4'
H H 0.0000 0.0000 'International Tables Vol C Tables 4.2.6.8 and 6.1.1.4'
N N 0.0061 0.0033 'International Tables Vol C Tables 4.2.6.8 and 6.1.1.4'
O O 0.0106 0.0060 'International Tables Vol C Tables 4.2.6.8 and 6.1.1.4'

loop_
_geom_angle_atom_site_label_1
_geom_angle_atom_site_label_2
_geom_angle_atom_site_label_3
_geom_angle
C6 C1 C2 117.26(18)
C6 C1 C7 121.92(17)
C2 C1 C7 120.80(17)
C3 C2 C1 121.72(18)
C3 C2 H2 119.1
C1 C2 H2 119.1
C2 C3 C4 120.33(19)
C2 C3 H3 119.8
C4 C3 H3 119.8
N1 C4 C5 121.14(18)
N1 C4 C3 120.55(19)
C5 C4 C3 118.28(18)
C6 C5 C4 120.83(17)
C6 C5 H5 119.6
C4 C5 H5 119.6
C5 C6 C1 121.59(18)
C5 C6 H6 119.2
C1 C6 H6 119.2
O2 C7 O1 122.08(19)
O2 C7 C1 119.08(18)
O1 C7 C1 118.84(18)
N2 C8 C9 112.7(2)
N2 C8 H8A 109.0
C9 C8 H8A 109.0
N2 C8 H8B 109.0
C9 C8 H8B 109.0
H8A C8 H8B 107.8
N3 C9 C8 109.97(19)
N3 C9 H9A 109.7
C8 C9 H9A 109.7
N3 C9 H9B 109.7
C8 C9 H9B 109.7
H9A C9 H9B 108.2
N3 C10 C11 109.8(2)
N3 C10 H10A 109.7
C11 C10 H10A 109.7
N3 C10 H10B 109.7
C11 C10 H10B 109.7
H10A C10 H10B 108.2
N2 C11 C10 113.0(2)
N2 C11 H11A 109.0
C10 C11 H11A 109.0
N2 C11 H11B 109.0
C10 C11 H11B 109.0
H11A C11 H11B 107.8
C4 N1 H1A 120.0
C4 N1 H1B 120.0
H1A N1 H1B 120.0
C11 N2 C8 110.1(2)
C11 N2 H2A 101.1(19)
C8 N2 H2A 108.4(19)
C10 N3 C9 112.22(19)
C10 N3 H3A 109.2
C9 N3 H3A 109.2
C10 N3 H3B 109.2
C9 N3 H3B 109.2
H3A N3 H3B 107.9
H3C O3 H3D 110(3)

loop_
_geom_bond_atom_site_label_1
_geom_bond_atom_site_label_2
_geom_bond_distance
C1 C6 1.388(3)
C1 C2 1.390(3)
C1 C7 1.485(3)
C2 C3 1.372(3)
C2 H2 0.9300
C3 C4 1.399(3)
C3 H3 0.9300
C4 N1 1.379(3)
C4 C5 1.381(3)
C5 C6 1.375(3)
C5 H5 0.9300
C6 H6 0.9300
C7 O2 1.252(2)
C7 O1 1.265(2)
C8 N2 1.454(3)
C8 C9 1.502(3)
C8 H8A 0.9700
C8 H8B 0.9700
C9 N3 1.481(3)
C9 H9A 0.9700
C9 H9B 0.9700
C10 N3 1.475(3)
C10 C11 1.514(3)
C10 H10A 0.9700
C10 H10B 0.9700
C11 N2 1.451(4)
C11 H11A 0.9700
C11 H11B 0.9700
N1 H1A 0.8600
N1 H1B 0.8600
N2 H2A 0.878(10)
N3 H3A 0.9000
N3 H3B 0.9000
O3 H3C 0.825(10)
O3 H3D 0.825(10)

loop_
_geom_hbond_atom_site_label_D
_geom_hbond_atom_site_label_H
_geom_hbond_atom_site_label_A
_geom_hbond_site_symmetry_A
_geom_hbond_distance_DH
_geom_hbond_distance_HA
_geom_hbond_distance_DA
_geom_hbond_angle_DHA
_geom_hbond_publ_flag
N1 H1B O3 . 0.86 2.19 3.027(3) 165 y
N1 H1A O2 3_644 0.86 2.12 2.962(2) 168 y
N2 H2A N1 4_465 0.878(10) 2.565(17) 3.335(3) 147(2) y
N3 H3A N2 2_665 0.90 1.92 2.793(2) 165 y
N3 H3B O1 1_545 0.90 1.84 2.726(2) 166 y
O3 H3C O2 4_565 0.825(10) 1.912(11) 2.737(2) 176(4) y
O3 H3D O1 3_645 0.825(10) 1.951(10) 2.776(2) 177(3) y

loop_
_geom_torsion_atom_site_label_1
_geom_torsion_atom_site_label_2
_geom_torsion_atom_site_label_3
_geom_torsion_atom_site_label_4
_geom_torsion
C6 C1 C2 C3 -0.5(3)
C7 C1 C2 C3 177.9(2)
C1 C2 C3 C4 -0.1(3)
C2 C3 C4 N1 178.2(2)
C2 C3 C4 C5 0.4(3)
N1 C4 C5 C6 -177.8(2)
C3 C4 C5 C6 0.0(3)
C4 C5 C6 C1 -0.7(3)
C2 C1 C6 C5 0.9(3)
C7 C1 C6 C5 -177.5(2)
C6 C1 C7 O2 -179.6(2)
C2 C1 C7 O2 2.0(3)
C6 C1 C7 O1 0.8(3)
C2 C1 C7 O1 -177.6(2)
N2 C8 C9 N3 -55.7(3)
N3 C10 C11 N2 54.9(3)
C10 C11 N2 C8 -55.8(3)
C9 C8 N2 C11 56.3(3)
C11 C10 N3 C9 -53.9(3)
C8 C9 N3 C10 54.6(3)

_cod_database_fobs_code 1543455
